data_1553313
loop_
_publ_author_name
'Li, Tian-Xiao'
'Liu, Rui-Huan'
'Wang, Xiao-Bing'
'Luo, Jun'
'Luo, Jian-Guang'
'Kong, Ling-Yi'
'Yang, Ming-Hua'

_publ_section_title
;
 Hypoxia-Protective Azaphilone Adducts from Peyronellaea glomerata.
;
_journal_issue 5
_journal_name_full 'Journal of natural products'
_journal_page_first 1148
_journal_page_last 1153
_journal_paper_doi 10.1021/acs.jnatprod.7b00663
_journal_volume 81
_journal_year 2018
_chemical_absolute_configuration ad
_chemical_formula_sum 'C14 H20 O4'
_chemical_formula_weight 252.30
_space_group_crystal_system hexagonal
_space_group_IT_number 170
_space_group_name_Hall 'P 65'
_space_group_name_H-M_alt 'P 65'
_atom_sites_solution_hydrogens geom
_audit_creation_method SHELXL-2013
_cell_angle_alpha 90
_cell_angle_beta 90
_cell_angle_gamma 120
_cell_formula_units_Z 6
_cell_length_a 15.77120(10)
_cell_length_b 15.77120(10)
_cell_length_c 10.46120(10)
_cell_measurement_reflns_used 10084
_cell_measurement_temperature 290(2)
_cell_measurement_theta_max 67.7460
_cell_measurement_theta_min 4.2300
_cell_volume 2253.42(3)
_computing_cell_refinement 'CrysAlisPro (Agilent Technologies)'
_computing_data_collection 'CrysAlisPro (Agilent Technologies)'
_computing_data_reduction 'CrysAlisPro (Agilent Technologies)'
_computing_molecular_graphics 'Ortep-3 (L. J. Farrugia, 2001)'
_computing_publication_material SHELXL-2013
_computing_structure_refinement 'SHELXL-2013 (Sheldrick, 2013)'
_computing_structure_solution 'SHELXS-97 (Sheldrick, 1997)'
_diffrn_ambient_temperature 290(2)
_diffrn_detector_area_resol_mean 15.9149
_diffrn_measured_fraction_theta_full 0.994
_diffrn_measured_fraction_theta_max 0.994
_diffrn_measurement_device_type 'Gemini S Ultra, Agilent Technologies'
_diffrn_measurement_method '\w scans'
_diffrn_radiation_type CuK\a
_diffrn_radiation_wavelength 1.54184
_diffrn_reflns_av_R_equivalents 0.0207
_diffrn_reflns_av_unetI/netI 0.0128
_diffrn_reflns_Laue_measured_fraction_full 0.994
_diffrn_reflns_Laue_measured_fraction_max 0.994
_diffrn_reflns_limit_h_max 18
_diffrn_reflns_limit_h_min -18
_diffrn_reflns_limit_k_max 18
_diffrn_reflns_limit_k_min -18
_diffrn_reflns_limit_l_max 7
_diffrn_reflns_limit_l_min -12
_diffrn_reflns_number 16050
_diffrn_reflns_point_group_measured_fraction_full 0.785
_diffrn_reflns_point_group_measured_fraction_max 0.785
_diffrn_reflns_theta_full 67.684
_diffrn_reflns_theta_max 67.592
_diffrn_reflns_theta_min 5.326
_diffrn_source 'Enhance Ultra (Cu) X-ray Source'
_exptl_absorpt_coefficient_mu 0.662
_exptl_absorpt_correction_T_max 1.00000
_exptl_absorpt_correction_T_min 0.71636
_exptl_absorpt_correction_type multi-scan
_exptl_absorpt_process_details
;
CrysAlisPro, Agilent Technologies,
Version 1.171.37.35 (release 13-08-2014 CrysAlis171 .NET)
(compiled Aug 13 2014,18:06:01)
Empirical absorption correction using spherical harmonics,
 implemented in SCALE3 ABSPACK scaling algorithm.
;
_exptl_crystal_colour colorless
_exptl_crystal_density_diffrn 1.116
_exptl_crystal_description block
_exptl_crystal_F_000 816
_exptl_crystal_size_max 0.420
_exptl_crystal_size_mid 0.350
_exptl_crystal_size_min 0.320
_refine_diff_density_max 0.561
_refine_diff_density_min -0.207
_refine_diff_density_rms 0.083
_refine_ls_abs_structure_details
;
 Flack x determined using 688 quotients [(I+)-(I-)]/[(I+)+(I-)]
 (Parsons and Flack (2004), Acta Cryst. A60, s61).
;
_refine_ls_abs_structure_Flack 0.06(9)
_refine_ls_extinction_method none
_refine_ls_goodness_of_fit_ref 1.012
_refine_ls_hydrogen_treatment constr
_refine_ls_matrix_type full
_refine_ls_number_parameters 166
_refine_ls_number_reflns 2134
_refine_ls_number_restraints 1
_refine_ls_restrained_S_all 1.012
_refine_ls_R_factor_all 0.0564
_refine_ls_R_factor_gt 0.0562
_refine_ls_shift/su_max 0.000
_refine_ls_shift/su_mean 0.000
_refine_ls_structure_factor_coef Fsqd
_refine_ls_weighting_details 'w=1/[\s^2^(Fo^2^)+(0.0998P)^2^+1.9400P] where P=(Fo^2^+2Fc^2^)/3'
_refine_ls_weighting_scheme calc
_refine_ls_wR_factor_gt 0.1869
_refine_ls_wR_factor_ref 0.1870
_reflns_Friedel_coverage 0.491
_reflns_Friedel_fraction_full 0.550
_reflns_Friedel_fraction_max 0.550
_reflns_number_gt 2111
_reflns_number_total 2134
_reflns_threshold_expression 'I > 2\s(I)'
_cod_data_source_file np7b00663_si_002.cif
_cod_data_source_block shelxl
_cod_original_cell_volume 2253.42(4)
_cod_database_code 1553313
_shelx_space_group_comment
;
The symmetry employed for this shelxl refinement is uniquely defined
by the following loop, which should always be used as a source of
symmetry information in preference to the above space-group names.
They are only intended as comments.
;
_shelx_estimated_absorpt_t_min 0.768
_shelx_estimated_absorpt_t_max 0.816
_shelxl_version_number 2013-4

loop_
_space_group_symop_operation_xyz
'x, y, z'
'-x, -y, z+1/2'
'-y, x-y, z+2/3'
'-x+y, -x, z+1/3'
'x-y, x, z+5/6'
'y, -x+y, z+1/6'

loop_
_atom_site_label
_atom_site_type_symbol
_atom_site_fract_x
_atom_site_fract_y
_atom_site_fract_z
_atom_site_U_iso_or_equiv
_atom_site_adp_type
_atom_site_occupancy
_atom_site_site_symmetry_order
_atom_site_calc_flag
_atom_site_refinement_flags_posn
_atom_site_refinement_flags_adp
O1 O 0.4199(3) 0.9126(3) 1.0692(4) 0.0656(11) Uani 1 1 d . .
H001 H 0.4514 0.8876 1.0952 0.098 Uiso 1 1 calc R U
O2 O 0.5838(2) 0.9599(2) 0.8986(4) 0.0611(11) Uani 1 1 d . .
O4 O 0.3174(3) 0.9296(3) 0.7667(4) 0.0638(11) Uani 1 1 d . .
H003 H 0.3419 0.9874 0.7464 0.096 Uiso 1 1 calc R U
O3 O 0.1276(2) 0.6760(3) 0.8794(5) 0.0661(11) Uani 1 1 d . .
C5 C 0.2953(3) 0.7289(3) 0.8781(5) 0.0507(12) Uani 1 1 d . .
H5 H 0.2833 0.6673 0.8529 0.061 Uiso 1 1 calc R U
C4 C 0.4733(3) 0.7886(3) 0.8744(5) 0.0477(11) Uani 1 1 d . .
C1 C 0.5045(4) 0.9771(3) 0.8687(6) 0.0589(15) Uani 1 1 d . .
H1A H 0.4946 0.9732 0.7769 0.071 Uiso 1 1 calc R U
H1B H 0.5216 1.0425 0.8961 0.071 Uiso 1 1 calc R U
C8 C 0.3282(4) 0.9226(3) 0.9008(6) 0.0549(13) Uani 1 1 d . .
H8 H 0.3407 0.9838 0.9416 0.066 Uiso 1 1 calc R U
C4A C 0.3891(3) 0.8017(3) 0.8926(5) 0.0445(10) Uani 1 1 d . .
C12 C 0.7313(4) 0.9232(5) 0.9737(8) 0.0742(18) Uani 1 1 d . .
H12A H 0.7908 0.9216 0.9607 0.111 Uiso 1 1 calc R U
H12B H 0.7032 0.8939 1.0546 0.111 Uiso 1 1 calc R U
H12C H 0.7453 0.9898 0.9729 0.111 Uiso 1 1 calc R U
C9 C 0.6591(4) 0.8663(4) 0.8671(6) 0.0573(13) Uani 1 1 d . .
H9 H 0.6449 0.7984 0.8708 0.069 Uiso 1 1 calc R U
C3 C 0.5649(4) 0.8660(3) 0.8814(6) 0.0500(11) Uani 1 1 d . .
C13 C 0.4546(4) 0.6861(4) 0.8496(7) 0.0643(16) Uani 1 1 d . .
H13A H 0.4169 0.6610 0.7727 0.096 Uiso 1 1 calc R U
H13B H 0.4192 0.6445 0.9202 0.096 Uiso 1 1 calc R U
H13C H 0.5160 0.6878 0.8400 0.096 Uiso 1 1 calc R U
C8A C 0.4114(4) 0.9038(3) 0.9331(5) 0.0484(12) Uani 1 1 d . .
C7 C 0.2333(4) 0.8400(4) 0.9508(6) 0.0611(14) Uani 1 1 d . .
H7A H 0.2359 0.8391 1.0434 0.073 Uiso 1 1 calc R U
H7B H 0.1801 0.8510 0.9268 0.073 Uiso 1 1 calc R U
C6 C 0.2131(4) 0.7434(4) 0.9002(5) 0.0528(12) Uani 1 1 d . .
C10 C 0.7049(5) 0.9087(5) 0.7353(8) 0.0810(19) Uani 1 1 d . .
H10A H 0.7176 0.9754 0.7300 0.097 Uiso 1 1 calc R U
H10B H 0.7674 0.9109 0.7294 0.097 Uiso 1 1 calc R U
C11 C 0.6429(8) 0.8521(8) 0.6230(8) 0.113(3) Uani 1 1 d . .
H11A H 0.6762 0.8830 0.5451 0.169 Uiso 1 1 calc R U
H11B H 0.5814 0.8507 0.6265 0.169 Uiso 1 1 calc R U
H11C H 0.6316 0.7863 0.6257 0.169 Uiso 1 1 calc R U

loop_
_atom_site_aniso_label
_atom_site_aniso_U_11
_atom_site_aniso_U_22
_atom_site_aniso_U_33
_atom_site_aniso_U_23
_atom_site_aniso_U_13
_atom_site_aniso_U_12
O1 0.079(3) 0.074(2) 0.055(2) -0.020(2) -0.014(2) 0.047(2)
O2 0.0491(17) 0.0417(16) 0.090(3) -0.003(2) -0.0065(19) 0.0206(14)
O4 0.062(2) 0.0502(19) 0.071(3) 0.0053(18) -0.014(2) 0.0222(17)
O3 0.0470(18) 0.0577(19) 0.079(3) 0.004(2) 0.0079(19) 0.0151(16)
C5 0.050(2) 0.040(2) 0.056(3) 0.000(2) 0.001(2) 0.0187(19)
C4 0.054(2) 0.042(2) 0.048(3) -0.004(2) -0.005(2) 0.0249(19)
C1 0.053(3) 0.041(2) 0.083(5) 0.001(3) -0.007(3) 0.023(2)
C8 0.056(3) 0.046(2) 0.067(4) -0.012(2) -0.009(3) 0.028(2)
C4A 0.052(2) 0.039(2) 0.041(3) 0.001(2) 0.000(2) 0.0213(18)
C12 0.051(3) 0.080(4) 0.087(5) 0.003(4) -0.003(3) 0.029(3)
C9 0.054(3) 0.053(3) 0.066(4) 0.004(3) 0.004(3) 0.027(2)
C3 0.055(3) 0.043(2) 0.053(3) -0.002(2) -0.003(2) 0.026(2)
C13 0.067(3) 0.044(2) 0.084(4) -0.011(3) -0.011(3) 0.030(2)
C8A 0.054(2) 0.042(2) 0.050(3) -0.009(2) -0.009(2) 0.0248(19)
C7 0.058(3) 0.067(3) 0.063(4) -0.005(3) 0.003(3) 0.035(3)
C6 0.050(2) 0.052(2) 0.048(3) 0.006(2) 0.004(2) 0.019(2)
C10 0.086(4) 0.084(4) 0.080(5) 0.011(4) 0.021(4) 0.048(3)
C11 0.151(9) 0.149(8) 0.065(5) -0.005(5) 0.010(6) 0.095(7)

loop_
_atom_type_symbol
_atom_type_description
_atom_type_scat_dispersion_real
_atom_type_scat_dispersion_imag
_atom_type_scat_source
C C 0.0181 0.0091 'International Tables Vol C Tables 4.2.6.8 and 6.1.1.4'
H H 0.0000 0.0000 'International Tables Vol C Tables 4.2.6.8 and 6.1.1.4'
O O 0.0492 0.0322 'International Tables Vol C Tables 4.2.6.8 and 6.1.1.4'

loop_
_geom_angle_atom_site_label_1
_geom_angle_atom_site_label_2
_geom_angle_atom_site_label_3
_geom_angle
C8A O1 H001 109.5
C3 O2 C1 115.8(4)
C8 O4 H003 109.5
C4A C5 C6 122.4(4)
C4A C5 H5 118.8
C6 C5 H5 118.8
C3 C4 C4A 120.4(4)
C3 C4 C13 121.6(4)
C4A C4 C13 118.0(4)
O2 C1 C8A 111.5(4)
O2 C1 H1A 109.3
C8A C1 H1A 109.3
O2 C1 H1B 109.3
C8A C1 H1B 109.3
H1A C1 H1B 108.0
O4 C8 C7 107.7(4)
O4 C8 C8A 112.4(4)
C7 C8 C8A 109.6(4)
O4 C8 H8 109.0
C7 C8 H8 109.0
C8A C8 H8 109.0
C5 C4A C4 123.6(4)
C5 C4A C8A 120.3(4)
C4 C4A C8A 116.1(4)
C9 C12 H12A 109.5
C9 C12 H12B 109.5
H12A C12 H12B 109.5
C9 C12 H12C 109.5
H12A C12 H12C 109.5
H12B C12 H12C 109.5
C3 C9 C12 112.2(5)
C3 C9 C10 109.9(5)
C12 C9 C10 110.4(5)
C3 C9 H9 108.1
C12 C9 H9 108.1
C10 C9 H9 108.1
C4 C3 O2 122.8(4)
C4 C3 C9 127.7(4)
O2 C3 C9 109.4(4)
C4 C13 H13A 109.5
C4 C13 H13B 109.5
H13A C13 H13B 109.5
C4 C13 H13C 109.5
H13A C13 H13C 109.5
H13B C13 H13C 109.5
O1 C8A C1 111.3(4)
O1 C8A C8 104.5(4)
C1 C8A C8 111.0(4)
O1 C8A C4A 109.8(4)
C1 C8A C4A 108.0(4)
C8 C8A C4A 112.2(4)
C6 C7 C8 112.0(5)
C6 C7 H7A 109.2
C8 C7 H7A 109.2
C6 C7 H7B 109.2
C8 C7 H7B 109.2
H7A C7 H7B 107.9
O3 C6 C5 120.7(5)
O3 C6 C7 121.3(5)
C5 C6 C7 118.0(4)
C11 C10 C9 114.6(6)
C11 C10 H10A 108.6
C9 C10 H10A 108.6
C11 C10 H10B 108.6
C9 C10 H10B 108.6
H10A C10 H10B 107.6
C10 C11 H11A 109.5
C10 C11 H11B 109.5
H11A C11 H11B 109.5
C10 C11 H11C 109.5
H11A C11 H11C 109.5
H11B C11 H11C 109.5

loop_
_geom_bond_atom_site_label_1
_geom_bond_atom_site_label_2
_geom_bond_distance
O1 C8A 1.431(7)
O1 H001 0.8200
O2 C3 1.368(5)
O2 C1 1.439(6)
O4 C8 1.424(8)
O4 H003 0.8200
O3 C6 1.250(6)
C5 C4A 1.353(6)
C5 C6 1.443(7)
C5 H5 0.9300
C4 C3 1.349(6)
C4 C4A 1.454(7)
C4 C13 1.514(6)
C1 C8A 1.499(8)
C1 H1A 0.9700
C1 H1B 0.9700
C8 C7 1.504(8)
C8 C8A 1.521(7)
C8 H8 0.9800
C4A C8A 1.527(6)
C12 C9 1.524(9)
C12 H12A 0.9600
C12 H12B 0.9600
C12 H12C 0.9600
C9 C3 1.492(7)
C9 C10 1.545(9)
C9 H9 0.9800
C13 H13A 0.9600
C13 H13B 0.9600
C13 H13C 0.9600
C7 C6 1.489(8)
C7 H7A 0.9700
C7 H7B 0.9700
C10 C11 1.504(12)
C10 H10A 0.9700
C10 H10B 0.9700
C11 H11A 0.9600
C11 H11B 0.9600
C11 H11C 0.9600

loop_
_geom_hbond_atom_site_label_D
_geom_hbond_atom_site_label_H
_geom_hbond_atom_site_label_A
_geom_hbond_distance_DH
_geom_hbond_distance_HA
_geom_hbond_distance_DA
_geom_hbond_angle_DHA
_geom_hbond_site_symmetry_A
O1 H001 O3 0.82 2.07 2.837(6) 156.0 4_565
O4 H003 O3 0.82 2.04 2.817(5) 156.9 5_664

loop_
_geom_torsion_atom_site_label_1
_geom_torsion_atom_site_label_2
_geom_torsion_atom_site_label_3
_geom_torsion_atom_site_label_4
_geom_torsion
C3 O2 C1 C8A 50.4(7)
C6 C5 C4A C4 178.3(5)
C6 C5 C4A C8A -0.4(8)
C3 C4 C4A C5 175.2(5)
C13 C4 C4A C5 -5.7(8)
C3 C4 C4A C8A -6.1(7)
C13 C4 C4A C8A 173.0(5)
C4A C4 C3 O2 -3.7(9)
C13 C4 C3 O2 177.3(5)
C4A C4 C3 C9 179.1(5)
C13 C4 C3 C9 0.1(9)
C1 O2 C3 C4 -19.0(8)
C1 O2 C3 C9 158.6(5)
C12 C9 C3 C4 -131.8(6)
C10 C9 C3 C4 105.0(7)
C12 C9 C3 O2 50.7(7)
C10 C9 C3 O2 -72.5(6)
O2 C1 C8A O1 64.0(6)
O2 C1 C8A C8 -180.0(4)
O2 C1 C8A C4A -56.6(6)
O4 C8 C8A O1 172.3(4)
C7 C8 C8A O1 -68.0(5)
O4 C8 C8A C1 52.1(6)
C7 C8 C8A C1 171.9(5)
O4 C8 C8A C4A -68.8(5)
C7 C8 C8A C4A 50.9(6)
C5 C4A C8A O1 92.3(6)
C4 C4A C8A O1 -86.4(6)
C5 C4A C8A C1 -146.1(5)
C4 C4A C8A C1 35.2(6)
C5 C4A C8A C8 -23.4(7)
C4 C4A C8A C8 157.9(5)
O4 C8 C7 C6 66.1(6)
C8A C8 C7 C6 -56.5(7)
C4A C5 C6 O3 176.2(5)
C4A C5 C6 C7 -5.0(8)
C8 C7 C6 O3 -147.1(6)
C8 C7 C6 C5 34.1(8)
C3 C9 C10 C11 -60.9(7)
C12 C9 C10 C11 174.8(6)
